data_7715608
loop_
_publ_author_name
'Peprah, Frank'
'Tarantola, Grace E.'
'Plaman, Alyson S.'
'Vu, Emily L.'
'Huynh, Alyssa B.'
'Durr, Christopher B.'

_publ_section_title
;
 Synthesis and catalytic activity of single-site group V alkoxide
 complexes for the ring-opening polymerization of &#x3b5;-caprolactone.
;
_journal_issue 16
_journal_name_full 'Dalton transactions (Cambridge, England : 2003)'
_journal_page_first 7073
_journal_page_last 7080
_journal_paper_doi 10.1039/d4dt00422a
_journal_volume 53
_journal_year 2024
_chemical_formula_moiety 'C17 H25 Cl N O5 Ta'
_chemical_formula_sum 'C17 H25 Cl N O5 Ta'
_chemical_formula_weight 539.78
_chemical_properties_physical Air-sensitive,Moisture-sensitive
_space_group_crystal_system monoclinic
_space_group_IT_number 14
_space_group_name_Hall '-P 2yn'
_space_group_name_H-M_alt 'P 1 21/n 1'
_atom_sites_solution_hydrogens geom
_atom_sites_solution_primary dual
_audit_creation_date 2022-05-02
_audit_creation_method
;
Olex2 1.3-ac4
(compiled 2020.11.27 svn.r5f609507 for Rigaku Oxford Diffraction, GUI svn.r6214)
;
_audit_update_record
;
2024-02-05 deposited with the CCDC.	2024-03-19 downloaded from the CCDC.
;
_cell_angle_alpha 90
_cell_angle_beta 94.0280(10)
_cell_angle_gamma 90
_cell_formula_units_Z 8
_cell_length_a 13.50190(10)
_cell_length_b 13.0675(2)
_cell_length_c 22.1817(2)
_cell_measurement_reflns_used 42002
_cell_measurement_temperature 100.00(10)
_cell_measurement_theta_max 68.0430
_cell_measurement_theta_min 3.8780
_cell_volume 3903.98(8)
_computing_cell_refinement 'CrysAlisPro 1.171.41.110a (Rigaku OD, 2021)'
_computing_data_collection 'CrysAlisPro 1.171.41.110a (Rigaku OD, 2021)'
_computing_data_reduction 'CrysAlisPro 1.171.41.110a (Rigaku OD, 2021)'
_computing_molecular_graphics 'Olex2 1.3-ac4 (Dolomanov et al., 2009)'
_computing_publication_material 'Olex2 1.3-ac4 (Dolomanov et al., 2009)'
_computing_structure_refinement 'SHELXL 2017/1 (Sheldrick, 2015)'
_computing_structure_solution 'SHELXT  (Sheldrick, 2015)'
_diffrn_ambient_environment N~2~
_diffrn_ambient_temperature 100.00(10)
_diffrn_detector 'Hybrid Pixel Array Detector'
_diffrn_detector_area_resol_mean 10.0000
_diffrn_detector_type HyPix3000
_diffrn_measured_fraction_theta_full 0.998
_diffrn_measured_fraction_theta_max 0.987
_diffrn_measurement_details
;
List of Runs (angles in degrees, time in seconds):

  # Type    Start    End  Width  t~exp~   \w     \q     \k     \f   Frames
#--------------------------------------------------------------------------
  1  \w    -35.00  31.00   0.50    1.00    --   41.95  -6.00 171.00  132
  2  \w   -119.00  15.00   0.50    1.00    --  -42.26  -6.00 171.00  268
  3  \w    -31.00  34.00   0.50    1.00    --  -42.26   6.00 -12.00  130
  4  \w     25.00 170.00   0.50    4.00    --   93.72   6.00 -12.00  290
  5  \w   -171.00 -37.00   0.50    4.00    --  -94.03  -6.00 171.00  268
  6  \w    -27.00 119.00   0.50    1.00    --   41.95   6.00 -12.00  292
  7  \w     22.00  50.00   0.50    1.00    --   41.95  60.00-164.76   56
  8  \w     22.00  53.00   0.50    1.00    --   41.95  59.00 124.55   62
  9  \w     21.00  48.00   0.50    1.00    --   41.95  61.00 130.72   54
 10  \w     22.00  50.00   0.50    1.00    --   41.95  60.00  45.43   56
 11  \w     21.00  48.00   0.50    1.00    --   41.95  61.00  75.53   54
 12  \w     22.00  53.00   0.50    1.00    --   41.95  59.00-173.76   62
 13  \w    -24.00  37.00   0.50    1.00    --   41.95 -32.00 -60.00  122
 14  \w     22.00  50.00   0.50    1.00    --   41.95  60.00 115.84   56
 15  \w     31.00 108.00   0.50    1.00    --   41.95  32.00  60.00  154
 16  \w     19.00  99.00   0.50    1.00    --   41.95-138.00  90.00  160
 17  \w     22.00  50.00   0.50    1.00    --   41.95  60.00  95.89   56
 18  \w     21.00  48.00   0.50    1.00    --   41.95  61.00 104.72   54
 19  \w     21.00  48.00   0.50    1.00    --   41.95  61.00 -17.61   54
 20  \w     21.00  48.00   0.50    1.00    --   41.95  61.00-175.99   54
 21  \w     22.00  53.00   0.50    1.00    --   41.95  59.00 177.15   62
 22  \w     22.00  56.00   0.50    1.00    --   41.95  58.00  65.16   68
 23  \w    -23.00  48.00   0.50    1.00    --   41.95 -43.00 -60.00  142
 24  \w     21.00  48.00   0.50    1.00    --   41.95  61.00  -9.54   54
 25  \w     22.00  50.00   0.50    1.00    --   41.95  60.00-152.37   56
 26  \w     21.00  48.00   0.50    1.00    --   41.95  61.00 102.48   54
 27  \w     23.00 108.00   0.50    1.00    --   41.95  54.00-120.00  170
 28  \w     22.00  53.00   0.50    1.00    --   41.95  59.00 160.14   62
 29  \w     21.00  48.00   0.50    1.00    --   41.95  61.00-143.70   54
 30  \w    -28.00  28.00   0.50    1.00    --   41.95 -21.00-120.00  112
 31  \w     22.00  53.00   0.50    1.00    --   41.95  59.00  79.44   62
 32  \w    -79.00   4.00   0.50    1.00    --  -42.26 104.00 -30.00  166
 33  \w    -50.00 -25.00   0.50    1.00    --  -42.26 -60.00 113.12   50
 34  \w    -50.00 -25.00   0.50    1.00    --  -42.26 -60.00 135.77   50
 35  \w    -47.00  13.00   0.50    1.00    --  -42.26  43.00 120.00  120
 36  \w   -109.00 -81.00   0.50    1.00    --  -42.26-138.00 -30.00   56
 37  \w    -49.00  15.00   0.50    1.00    --  -42.26  -6.00 171.00  128
 38  \w    -50.00 -24.00   0.50    1.00    --  -42.26 -57.00  -1.05   52
 39  \w    -64.00 -29.00   0.50    1.00    --  -42.26 -21.00 120.00   70
 40  \w    -98.00 -73.00   0.50    1.00    --  -42.26 -21.00 120.00   50
 41  \w    -47.00 -22.00   0.50    1.00    --  -42.26 -61.00  51.64   50
 42  \w    -48.00 -22.00   0.50    1.00    --  -42.26 -60.00  63.74   52
 43  \w     28.00  57.00   0.50    4.00    --   93.72 -50.00-150.00   58
 44  \w     77.00 103.00   0.50    4.00    --   93.72  50.00 120.00   52
 45  \w     77.00 103.00   0.50    4.00    --   93.72  50.00  90.00   52
 46  \w     26.00  83.00   0.50    4.00    --   93.72 -68.00 150.00  114
 47  \w     76.00 102.00   0.50    4.00    --   93.72  53.00 135.95   52
 48  \w     76.00 102.00   0.50    4.00    --   93.72  50.00  60.00   52
 49  \w     28.00  57.00   0.50    4.00    --   93.72 -50.00-120.00   58
 50  \w     28.00 105.00   0.50    4.00    --   93.72 -77.00 -60.00  154
 51  \w    -53.00 -28.00   0.50    4.00    --  -94.03  59.00  60.00   50
 52  \w   -154.00-110.00   0.50    4.00    --  -94.03 -54.00  68.52   88
 53  \w   -102.00 -76.00   0.50    4.00    --  -94.03 -53.00  79.44   52
 54  \w    -83.00 -37.00   0.50    4.00    --  -94.03  68.00  90.00   92
 55  \w   -104.00 -75.00   0.50    4.00    --  -94.03 -54.00  12.81   58
 56  \w   -157.00-131.00   0.50    4.00    --  -94.03 -53.00  79.44   52
 57  \w   -159.00-133.00   0.50    4.00    --  -94.03 -54.00  12.81   52
 58  \w   -103.00 -75.00   0.50    4.00    --  -94.03 -54.00 117.80   56
 59  \w   -101.00 -75.00   0.50    4.00    --  -94.03 -55.00  21.88   52
 60  \w   -102.00 -76.00   0.50    4.00    --  -94.03 -55.00  41.90   52
 61  \w   -100.00 -75.00   0.50    4.00    --  -94.03 -54.00  68.52   50
 62  \w   -102.00 -76.00   0.50    4.00    --  -94.03 -56.00 -24.20   52
 63  \w   -102.00 -76.00   0.50    4.00    --  -94.03 -53.00  13.82   52
 64  \w   -100.00 -75.00   0.50    4.00    --  -94.03 -55.00  35.02   50
 65  \w   -153.00-127.00   0.50    4.00    --  -94.03 -55.00  41.90   52
 66  \w   -155.00 -77.00   0.50    4.00    --  -94.03 -50.00  60.00  156
 67  \w    -82.00 -33.00   0.50    4.00    --  -94.03 117.00-120.00   98
 68  \w   -101.00 -75.00   0.50    4.00    --  -94.03 -55.00 138.52   52
 69  \w    -61.00 -29.00   0.50    4.00    --  -94.03 117.00  90.00   64
 70  \w   -100.00 -75.00   0.50    4.00    --  -94.03 -54.00 125.27   50
 71  \w   -108.00 -70.00   0.50    4.00    --  -94.03 117.00  90.00   76
 72  \w   -102.00 -76.00   0.50    4.00    --  -94.03 -52.00  86.17   52
 73  \w   -160.00-135.00   0.50    4.00    --  -94.03 -54.00 125.27   50
 74  \w   -160.00 -75.00   0.50    4.00    --  -94.03 -55.00 105.24  170
 75  \w   -157.00-118.00   0.50    4.00    --  -94.03 -52.00  86.17   78
 76  \w   -114.00 -76.00   0.50    4.00    --  -94.03 -51.00 148.09   76
 77  \w   -160.00 -75.00   0.50    4.00    --  -94.03 -55.00  54.04  170
 78  \w   -159.00-133.00   0.50    4.00    --  -94.03 -51.00 148.09   52
 79  \w   -113.00 -76.00   0.50    4.00    --  -94.03 -56.00  -8.34   74
 80  \w    -57.00 -32.00   0.50    4.00    --  -94.03  50.00  30.00   50
 81  \w   -102.00 -76.00   0.50    4.00    --  -94.03 -54.00   2.21   52
 82  \w   -157.00-131.00   0.50    4.00    --  -94.03 -54.00   2.21   52
 83  \w   -156.00-116.00   0.50    4.00    --  -94.03 -56.00  -8.34   80
 84  \w    -62.00 -26.00   0.50    4.00    --  -94.03  96.00  90.00   72
 85  \w   -106.00 -66.00   0.50    4.00    --  -94.03  96.00  90.00   80
 86  \w    -58.00 -29.00   0.50    4.00    --  -94.03 117.00 -30.00   58
 87  \w   -103.00 -77.00   0.50    4.00    --  -94.03 -53.00   5.12   52
 88  \w   -134.00 -75.00   0.50    4.00    --  -94.03 -54.00 141.32  118
 89  \w   -160.00 -77.00   0.50    4.00    --  -94.03 -54.00 133.25  166
 90  \w   -101.00 -75.00   0.50    4.00    --  -94.03 -55.00  -3.18   52
 91  \w   -103.00 -77.00   0.50    4.00    --  -94.03 -56.00  50.74   52
 92  \w   -101.00 -75.00   0.50    4.00    --  -94.03 117.00 -30.00   52
 93  \w   -115.00 -77.00   0.50    4.00    --  -94.03 -49.00  51.09   76
 94  \w   -103.00 -77.00   0.50    4.00    --  -94.03 -50.00  90.00   52
 95  \w   -102.00 -76.00   0.50    4.00    --  -94.03 -52.00  80.06   52
 96  \w   -103.00 -77.00   0.50    4.00    --  -94.03 -53.00 113.40   52
 97  \w   -103.00 -77.00   0.50    4.00    --  -94.03 -51.00  83.39   52
 98  \w   -103.00 -77.00   0.50    4.00    --  -94.03 -53.00 109.29   52
 99  \w   -100.00 -75.00   0.50    4.00    --  -94.03 -55.00  26.65   50
100  \w   -159.00 -75.00   0.50    4.00    --  -94.03 -54.00 -19.82  168
101  \w   -160.00-107.00   0.50    4.00    --  -94.03 -55.00  21.88  106
102  \w    -56.00 -30.00   0.50    4.00    --  -94.03  50.00 -90.00   52
103  \w   -101.00 -75.00   0.50    4.00    --  -94.03 -55.00  23.92   52
104  \w   -100.00 -75.00   0.50    4.00    --  -94.03 -55.00  -7.88   50
105  \w   -101.00 -75.00   0.50    4.00    --  -94.03 -55.00 146.35   52
106  \w    -55.00 -28.00   0.50    4.00    --  -94.03  50.00-120.00   54
;
_diffrn_measurement_device 'four-circle diffractometer'
_diffrn_measurement_device_type 'XtaLAB Synergy, Single source at home/near, HyPix3000'
_diffrn_measurement_method '\w scans'
_diffrn_orient_matrix_type 'CrysAlisPro convention (1999,Acta A55,543-557)'
_diffrn_orient_matrix_UB_11 -0.1143935000
_diffrn_orient_matrix_UB_12 -0.0016511000
_diffrn_orient_matrix_UB_13 -0.0027940000
_diffrn_orient_matrix_UB_21 -0.0033139000
_diffrn_orient_matrix_UB_22 -0.0095651000
_diffrn_orient_matrix_UB_23 -0.0693292000
_diffrn_orient_matrix_UB_31 0.0019597000
_diffrn_orient_matrix_UB_32 -0.1174257000
_diffrn_orient_matrix_UB_33 0.0056649000
_diffrn_radiation_monochromator mirror
_diffrn_radiation_probe x-ray
_diffrn_radiation_type 'Cu K\a'
_diffrn_radiation_wavelength 1.54184
_diffrn_reflns_av_R_equivalents 0.0433
_diffrn_reflns_av_unetI/netI 0.0226
_diffrn_reflns_Laue_measured_fraction_full 0.998
_diffrn_reflns_Laue_measured_fraction_max 0.987
_diffrn_reflns_limit_h_max 16
_diffrn_reflns_limit_h_min -16
_diffrn_reflns_limit_k_max 11
_diffrn_reflns_limit_k_min -15
_diffrn_reflns_limit_l_max 26
_diffrn_reflns_limit_l_min -26
_diffrn_reflns_number 64517
_diffrn_reflns_point_group_measured_fraction_full 0.998
_diffrn_reflns_point_group_measured_fraction_max 0.987
_diffrn_reflns_theta_full 67.684
_diffrn_reflns_theta_max 68.343
_diffrn_reflns_theta_min 3.720
_diffrn_source 'micro-focus sealed X-ray tube'
_diffrn_source_type 'PhotonJet (Cu) X-ray Source'
_exptl_absorpt_coefficient_mu 11.881
_exptl_absorpt_correction_T_max 1.00000
_exptl_absorpt_correction_T_min 0.28072
_exptl_absorpt_correction_type multi-scan
_exptl_absorpt_process_details
;
CrysAlisPro 1.171.41.110a (Rigaku Oxford Diffraction, 2021)
Empirical absorption correction using spherical harmonics,
implemented in SCALE3 ABSPACK scaling algorithm.
;
_exptl_crystal_colour 'clear light yellow'
_exptl_crystal_colour_lustre clear
_exptl_crystal_colour_modifier light
_exptl_crystal_colour_primary yellow
_exptl_crystal_density_diffrn 1.837
_exptl_crystal_description block
_exptl_crystal_F_000 2112
_exptl_crystal_size_max 0.149
_exptl_crystal_size_mid 0.051
_exptl_crystal_size_min 0.039
_refine_diff_density_max 1.067
_refine_diff_density_min -1.018
_refine_diff_density_rms 0.094
_refine_ls_extinction_method none
_refine_ls_goodness_of_fit_ref 1.038
_refine_ls_hydrogen_treatment constr
_refine_ls_matrix_type full
_refine_ls_number_parameters 461
_refine_ls_number_reflns 7080
_refine_ls_number_restraints 0
_refine_ls_restrained_S_all 1.038
_refine_ls_R_factor_all 0.0252
_refine_ls_R_factor_gt 0.0213
_refine_ls_shift/su_max 0.004
_refine_ls_shift/su_mean 0.000
_refine_ls_structure_factor_coef Fsqd
_refine_ls_weighting_details 'w=1/[\s^2^(Fo^2^)+(0.0285P)^2^+3.3652P] where P=(Fo^2^+2Fc^2^)/3'
_refine_ls_weighting_scheme calc
_refine_ls_wR_factor_gt 0.0525
_refine_ls_wR_factor_ref 0.0541
_reflns_Friedel_coverage 0.000
_reflns_number_gt 6356
_reflns_number_total 7080
_reflns_threshold_expression 'I > 2\s(I)'
_cod_data_source_file d4dt00422a2.cif
_cod_data_source_block I-4
_cod_depositor_comments 'Adding full bibliography for 7715601--7715608.cif.'
_cod_original_cell_volume 3903.99(8)
_cod_database_code 7715608
_shelx_shelxl_version_number 2017/1
_chemical_oxdiff_formula 'Ta N O C H Cl'
_shelx_space_group_comment
;
The symmetry employed for this shelxl refinement is uniquely defined
by the following loop, which should always be used as a source of
symmetry information in preference to the above space-group names.
They are only intended as comments.
;
_shelx_estimated_absorpt_t_max 0.654
_shelx_estimated_absorpt_t_min 0.271
_reflns_odcompleteness_completeness 99.97
_reflns_odcompleteness_iscentric 1
_reflns_odcompleteness_theta 66.65
_olex2_refinement_description
;
1. Fixed Uiso
 At 1.2 times of:
  All C(H) groups, All C(H,H) groups
 At 1.5 times of:
  All C(H,H,H) groups
2.a Secondary CH2 refined with riding coordinates:
 C14(H14A,H14B), C29(H29A,H29B), C12(H12A,H12B), C33(H33A,H33B), C31(H31A,
 H31B), C16(H16A,H16B)
2.b Aromatic/amide H refined with riding coordinates:
 C8(H8), C25(H25), C5(H5), C20(H20), C19(H19), C2(H2), C22(H22), C3(H3)
2.c Idealised Me refined as rotating group:
 C27(H27A,H27B,H27C), C30(H30A,H30B,H30C), C10(H10A,H10B,H10C), C28(H28A,H28B,
 H28C), C11(H11A,H11B,H11C), C34(H34A,H34B,H34C), C15(H15A,H15B,H15C), C13(H13A,
 H13B,H13C), C17(H17A,H17B,H17C), C32(H32A,H32B,H32C)
;
_olex2_submission_special_instructions 'No special instructions were received'
_oxdiff_exptl_absorpt_empirical_details
;
Empirical correction (ABSPACK) includes:
- Absorption correction using spherical harmonics
- Frame scaling
;
_oxdiff_exptl_absorpt_empirical_full_max 3.260
_oxdiff_exptl_absorpt_empirical_full_min 0.626

loop_
_space_group_symop_operation_xyz
'x, y, z'
'-x+1/2, y+1/2, -z+1/2'
'-x, -y, -z'
'x-1/2, -y-1/2, z-1/2'

loop_
_atom_site_label
_atom_site_type_symbol
_atom_site_fract_x
_atom_site_fract_y
_atom_site_fract_z
_atom_site_U_iso_or_equiv
_atom_site_adp_type
_atom_site_occupancy
_atom_site_site_symmetry_order
_atom_site_calc_flag
_atom_site_refinement_flags_posn
_atom_site_refinement_flags_adp
_atom_site_refinement_flags_occupancy
_atom_site_disorder_assembly
_atom_site_disorder_group
Ta1 Ta 0.32339(2) 0.39492(2) 0.35466(2) 0.01342(5) Uani 1 1 d . . . . .
Ta2 Ta 0.82405(2) 0.68811(2) 0.35975(2) 0.01486(5) Uani 1 1 d . . . . .
Cl2 Cl 0.65305(6) 0.69193(7) 0.05414(3) 0.03008(18) Uani 1 1 d . . . . .
Cl1 Cl 0.15674(6) 0.41885(7) 0.04857(3) 0.03180(18) Uani 1 1 d . . . . .
O1 O 0.39017(13) 0.37518(16) 0.27894(8) 0.0165(4) Uani 1 1 d . . . . .
O7 O 0.71794(13) 0.63468(16) 0.41059(8) 0.0177(4) Uani 1 1 d . . . . .
O6 O 0.89037(13) 0.71432(16) 0.28431(8) 0.0179(4) Uani 1 1 d . . . . .
O4 O 0.41254(14) 0.31248(16) 0.40403(8) 0.0192(4) Uani 1 1 d . . . . .
O3 O 0.23554(13) 0.28083(16) 0.34005(8) 0.0181(4) Uani 1 1 d . . . . .
O2 O 0.21721(13) 0.44465(16) 0.40706(8) 0.0177(4) Uani 1 1 d . . . . .
O8 O 0.88531(13) 0.55969(16) 0.37247(8) 0.0187(4) Uani 1 1 d . . . . .
O10 O 0.73895(14) 0.80515(16) 0.34923(8) 0.0189(4) Uani 1 1 d . . . . .
O5 O 0.38619(14) 0.52068(16) 0.37398(8) 0.0189(4) Uani 1 1 d . . . . .
O9 O 0.91504(14) 0.76298(17) 0.41219(9) 0.0238(5) Uani 1 1 d . . . . .
N1 N 0.22345(16) 0.47312(19) 0.28159(10) 0.0151(5) Uani 1 1 d . . . . .
N2 N 0.72248(16) 0.61686(18) 0.28458(10) 0.0147(5) Uani 1 1 d . . . . .
C6 C 0.24831(19) 0.4405(2) 0.22331(12) 0.0157(6) Uani 1 1 d . . . . .
C8 C 0.13039(19) 0.5720(2) 0.34970(12) 0.0178(6) Uani 1 1 d . . . . .
H8 H 0.088379 0.629951 0.352304 0.021 Uiso 1 1 calc R U . . .
C14 C 0.4145(2) 0.2078(2) 0.42234(12) 0.0185(6) Uani 1 1 d . . . . .
H14A H 0.470713 0.172402 0.404875 0.022 Uiso 1 1 calc R U . . .
H14B H 0.352279 0.173645 0.407106 0.022 Uiso 1 1 calc R U . . .
C18 C 0.8417(2) 0.7019(2) 0.22948(12) 0.0168(6) Uani 1 1 d . . . . .
C9 C 0.15529(18) 0.5223(2) 0.40258(12) 0.0164(6) Uani 1 1 d . . . . .
C25 C 0.63080(19) 0.5114(2) 0.34997(12) 0.0172(6) Uani 1 1 d . . . . .
H25 H 0.588093 0.453799 0.351032 0.021 Uiso 1 1 calc R U . . .
C1 C 0.3407(2) 0.3900(2) 0.22456(12) 0.0175(6) Uani 1 1 d . . . . .
C23 C 0.7482(2) 0.6528(2) 0.22723(12) 0.0157(6) Uani 1 1 d . . . . .
C26 C 0.65743(19) 0.5559(2) 0.40414(12) 0.0166(6) Uani 1 1 d . . . . .
C7 C 0.15985(19) 0.5475(2) 0.29077(12) 0.0154(6) Uani 1 1 d . . . . .
C24 C 0.65935(18) 0.5411(2) 0.29159(12) 0.0142(5) Uani 1 1 d . . . . .
C4 C 0.2303(2) 0.4101(2) 0.11649(12) 0.0217(6) Uani 1 1 d . . . . .
C5 C 0.1920(2) 0.4473(2) 0.16855(12) 0.0189(6) Uani 1 1 d . . . . .
H5 H 0.127791 0.477323 0.166815 0.023 Uiso 1 1 calc R U . . .
C27 C 0.6147(2) 0.4766(2) 0.24007(12) 0.0186(6) Uani 1 1 d . . . . .
H27A H 0.553242 0.508492 0.223187 0.028 Uiso 1 1 calc R U . . .
H27B H 0.600139 0.408002 0.255020 0.028 Uiso 1 1 calc R U . . .
H27C H 0.661926 0.471297 0.208598 0.028 Uiso 1 1 calc R U . . .
C20 C 0.8245(2) 0.7320(2) 0.12192(13) 0.0221(6) Uani 1 1 d . . . . .
H20 H 0.850739 0.755619 0.085805 0.027 Uiso 1 1 calc R U . . .
C19 C 0.8804(2) 0.7373(2) 0.17725(13) 0.0203(6) Uani 1 1 d . . . . .
H19 H 0.945496 0.765323 0.179027 0.024 Uiso 1 1 calc R U . . .
C21 C 0.7296(2) 0.6913(2) 0.12121(13) 0.0218(6) Uani 1 1 d . . . . .
C29 C 0.8915(2) 0.4523(2) 0.37317(13) 0.0216(6) Uani 1 1 d . . . . .
H29A H 0.832224 0.423664 0.390943 0.026 Uiso 1 1 calc R U . . .
H29B H 0.950896 0.430936 0.398763 0.026 Uiso 1 1 calc R U . . .
C2 C 0.3790(2) 0.3558(2) 0.17201(12) 0.0195(6) Uani 1 1 d . . . . .
H2 H 0.443211 0.325836 0.173413 0.023 Uiso 1 1 calc R U . . .
C30 C 0.8979(2) 0.4106(3) 0.31006(13) 0.0236(7) Uani 1 1 d . . . . .
H30A H 0.836669 0.427090 0.285595 0.035 Uiso 1 1 calc R U . . .
H30B H 0.906407 0.336196 0.311918 0.035 Uiso 1 1 calc R U . . .
H30C H 0.954645 0.441544 0.291720 0.035 Uiso 1 1 calc R U . . .
C22 C 0.6907(2) 0.6517(2) 0.17263(12) 0.0183(6) Uani 1 1 d . . . . .
H22 H 0.625449 0.624098 0.170554 0.022 Uiso 1 1 calc R U . . .
C10 C 0.1141(2) 0.6150(2) 0.24107(12) 0.0197(6) Uani 1 1 d . . . . .
H10A H 0.162515 0.627069 0.210938 0.029 Uiso 1 1 calc R U . . .
H10B H 0.094792 0.680583 0.258246 0.029 Uiso 1 1 calc R U . . .
H10C H 0.055271 0.581310 0.221785 0.029 Uiso 1 1 calc R U . . .
C3 C 0.3233(2) 0.3653(3) 0.11699(13) 0.0220(6) Uani 1 1 d . . . . .
H3 H 0.348643 0.341558 0.080619 0.026 Uiso 1 1 calc R U . . .
C12 C 0.1323(2) 0.2608(3) 0.33847(15) 0.0274(7) Uani 1 1 d . . . . .
H12A H 0.098992 0.290286 0.301272 0.033 Uiso 1 1 calc R U . . .
H12B H 0.103849 0.293193 0.373702 0.033 Uiso 1 1 calc R U . . .
C28 C 0.6189(2) 0.5173(3) 0.46164(12) 0.0215(6) Uani 1 1 d . . . . .
H28A H 0.672796 0.483820 0.486118 0.032 Uiso 1 1 calc R U . . .
H28B H 0.565335 0.468086 0.452168 0.032 Uiso 1 1 calc R U . . .
H28C H 0.593416 0.574911 0.484256 0.032 Uiso 1 1 calc R U . . .
C33 C 0.6374(2) 0.8312(2) 0.34928(13) 0.0204(6) Uani 1 1 d . . . . .
H33A H 0.604900 0.786467 0.378025 0.024 Uiso 1 1 calc R U . . .
H33B H 0.604752 0.819684 0.308483 0.024 Uiso 1 1 calc R U . . .
C31 C 0.9171(2) 0.8653(3) 0.43519(15) 0.0305(7) Uani 1 1 d . . . . .
H31A H 0.876681 0.910188 0.407176 0.037 Uiso 1 1 calc R U . . .
H31B H 0.986207 0.891132 0.437763 0.037 Uiso 1 1 calc R U . . .
C11 C 0.1130(2) 0.5523(3) 0.46063(12) 0.0238(7) Uani 1 1 d . . . . .
H11A H 0.097431 0.490607 0.483234 0.036 Uiso 1 1 calc R U . . .
H11B H 0.052251 0.592256 0.451864 0.036 Uiso 1 1 calc R U . . .
H11C H 0.161578 0.593673 0.484783 0.036 Uiso 1 1 calc R U . . .
C16 C 0.3919(2) 0.6258(2) 0.38716(14) 0.0241(7) Uani 1 1 d . . . . .
H16A H 0.451581 0.639194 0.414555 0.029 Uiso 1 1 calc R U . . .
H16B H 0.332890 0.646499 0.408262 0.029 Uiso 1 1 calc R U . . .
C34 C 0.6250(2) 0.9411(3) 0.36698(15) 0.0294(7) Uani 1 1 d . . . . .
H34A H 0.651859 0.985568 0.336520 0.044 Uiso 1 1 calc R U . . .
H34B H 0.660682 0.953453 0.406312 0.044 Uiso 1 1 calc R U . . .
H34C H 0.554299 0.955996 0.369664 0.044 Uiso 1 1 calc R U . . .
C15 C 0.4257(3) 0.2005(3) 0.49025(13) 0.0304(8) Uani 1 1 d . . . . .
H15A H 0.427471 0.128358 0.502346 0.046 Uiso 1 1 calc R U . . .
H15B H 0.369411 0.234442 0.507390 0.046 Uiso 1 1 calc R U . . .
H15C H 0.487628 0.233968 0.505192 0.046 Uiso 1 1 calc R U . . .
C13 C 0.1146(2) 0.1467(3) 0.33975(19) 0.0384(9) Uani 1 1 d . . . . .
H13A H 0.136096 0.115860 0.302556 0.058 Uiso 1 1 calc R U . . .
H13B H 0.043742 0.133331 0.342818 0.058 Uiso 1 1 calc R U . . .
H13C H 0.152597 0.116811 0.374707 0.058 Uiso 1 1 calc R U . . .
C17 C 0.3972(3) 0.6887(3) 0.33052(17) 0.0354(8) Uani 1 1 d . . . . .
H17A H 0.450149 0.662284 0.306826 0.053 Uiso 1 1 calc R U . . .
H17B H 0.411136 0.760197 0.341446 0.053 Uiso 1 1 calc R U . . .
H17C H 0.333565 0.684594 0.306458 0.053 Uiso 1 1 calc R U . . .
C32 C 0.8775(3) 0.8689(4) 0.49608(17) 0.0460(10) Uani 1 1 d . . . . .
H32A H 0.808946 0.843905 0.493441 0.069 Uiso 1 1 calc R U . . .
H32B H 0.879196 0.939574 0.510910 0.069 Uiso 1 1 calc R U . . .
H32C H 0.918429 0.825611 0.524001 0.069 Uiso 1 1 calc R U . . .

loop_
_atom_site_aniso_label
_atom_site_aniso_U_11
_atom_site_aniso_U_22
_atom_site_aniso_U_33
_atom_site_aniso_U_23
_atom_site_aniso_U_13
_atom_site_aniso_U_12
Ta1 0.01347(7) 0.01223(9) 0.01470(7) 0.00036(5) 0.00209(5) 0.00072(5)
Ta2 0.01356(7) 0.01501(9) 0.01627(7) -0.00249(5) 0.00290(5) -0.00156(5)
Cl2 0.0357(4) 0.0369(5) 0.0174(3) 0.0034(3) -0.0001(3) 0.0006(3)
Cl1 0.0329(4) 0.0425(5) 0.0191(3) -0.0056(3) -0.0045(3) 0.0063(4)
O1 0.0139(9) 0.0178(12) 0.0179(9) 0.0014(8) 0.0023(7) 0.0012(8)
O7 0.0197(9) 0.0152(11) 0.0185(9) -0.0016(8) 0.0027(7) -0.0012(8)
O6 0.0147(9) 0.0206(12) 0.0187(9) -0.0040(8) 0.0036(7) -0.0032(8)
O4 0.0199(10) 0.0169(12) 0.0209(9) 0.0028(8) 0.0021(7) -0.0009(8)
O3 0.0167(9) 0.0159(11) 0.0222(9) -0.0003(8) 0.0031(7) 0.0007(8)
O2 0.0198(9) 0.0162(11) 0.0172(9) -0.0003(8) 0.0029(7) 0.0026(8)
O8 0.0186(9) 0.0169(12) 0.0207(9) -0.0009(8) 0.0016(7) -0.0013(8)
O10 0.0181(10) 0.0180(12) 0.0211(9) -0.0027(8) 0.0053(7) -0.0021(8)
O5 0.0193(9) 0.0161(12) 0.0213(9) 0.0005(8) 0.0008(7) 0.0003(8)
O9 0.0192(10) 0.0253(13) 0.0271(10) -0.0090(9) 0.0029(8) -0.0027(9)
N1 0.0155(11) 0.0131(13) 0.0169(10) -0.0002(9) 0.0030(8) -0.0007(10)
N2 0.0154(11) 0.0121(13) 0.0167(10) -0.0017(9) 0.0027(8) -0.0003(9)
C6 0.0163(13) 0.0135(16) 0.0176(13) -0.0002(11) 0.0030(10) -0.0034(11)
C8 0.0159(13) 0.0153(16) 0.0226(13) -0.0038(12) 0.0049(10) 0.0015(12)
C14 0.0204(14) 0.0133(16) 0.0218(14) 0.0019(11) 0.0017(11) 0.0022(12)
C18 0.0176(13) 0.0126(16) 0.0209(13) -0.0011(11) 0.0055(10) 0.0033(11)
C9 0.0113(12) 0.0172(16) 0.0208(13) -0.0029(11) 0.0023(10) -0.0012(11)
C25 0.0160(13) 0.0150(16) 0.0211(13) 0.0019(11) 0.0039(10) -0.0013(11)
C1 0.0175(14) 0.0150(16) 0.0204(13) 0.0022(11) 0.0034(10) -0.0002(11)
C23 0.0203(14) 0.0115(16) 0.0157(12) -0.0012(11) 0.0039(10) 0.0020(12)
C26 0.0125(12) 0.0163(16) 0.0215(13) 0.0026(11) 0.0049(10) 0.0016(11)
C7 0.0128(12) 0.0122(16) 0.0212(13) 0.0008(11) 0.0013(10) -0.0024(11)
C24 0.0111(12) 0.0110(15) 0.0206(13) 0.0006(11) 0.0014(9) 0.0004(11)
C4 0.0242(15) 0.0231(18) 0.0176(13) -0.0005(12) 0.0002(11) -0.0038(13)
C5 0.0185(13) 0.0159(17) 0.0225(14) -0.0018(12) 0.0016(10) 0.0010(12)
C27 0.0198(13) 0.0173(17) 0.0186(13) 0.0015(12) 0.0003(10) -0.0030(12)
C20 0.0293(15) 0.0168(17) 0.0213(14) 0.0020(12) 0.0101(11) 0.0021(13)
C19 0.0210(14) 0.0156(17) 0.0251(14) -0.0015(12) 0.0075(11) -0.0010(12)
C21 0.0272(16) 0.0202(18) 0.0183(13) -0.0018(12) 0.0031(11) 0.0061(13)
C29 0.0218(14) 0.0191(18) 0.0239(14) 0.0011(12) 0.0020(11) -0.0002(12)
C2 0.0205(14) 0.0176(17) 0.0209(13) -0.0003(12) 0.0052(10) 0.0006(12)
C30 0.0235(15) 0.0188(18) 0.0283(15) -0.0033(13) 0.0015(11) 0.0014(13)
C22 0.0202(14) 0.0130(16) 0.0219(13) -0.0003(11) 0.0023(10) 0.0007(12)
C10 0.0190(14) 0.0194(17) 0.0208(13) 0.0010(12) 0.0031(10) 0.0029(12)
C3 0.0270(15) 0.0207(17) 0.0192(13) -0.0027(12) 0.0070(11) -0.0020(13)
C12 0.0148(14) 0.0239(19) 0.0435(18) -0.0105(14) 0.0024(12) -0.0022(13)
C28 0.0222(14) 0.0234(18) 0.0195(13) 0.0044(12) 0.0049(11) -0.0020(13)
C33 0.0174(14) 0.0224(18) 0.0215(13) 0.0042(12) 0.0020(10) -0.0007(12)
C31 0.0242(16) 0.028(2) 0.0392(18) -0.0150(15) -0.0001(13) -0.0061(14)
C11 0.0214(14) 0.031(2) 0.0194(13) -0.0035(13) 0.0049(11) 0.0065(13)
C16 0.0217(15) 0.0148(17) 0.0355(16) -0.0066(13) -0.0010(12) 0.0005(12)
C34 0.0259(16) 0.025(2) 0.0388(17) 0.0043(14) 0.0109(13) 0.0078(14)
C15 0.047(2) 0.0215(19) 0.0220(15) 0.0048(13) -0.0019(13) -0.0003(15)
C13 0.0224(16) 0.028(2) 0.066(2) -0.0138(18) 0.0119(15) -0.0085(15)
C17 0.0280(17) 0.022(2) 0.057(2) 0.0117(16) 0.0018(15) -0.0017(14)
C32 0.052(2) 0.047(3) 0.039(2) -0.0165(18) 0.0070(17) 0.006(2)

loop_
_atom_type_symbol
_atom_type_description
_atom_type_scat_dispersion_real
_atom_type_scat_dispersion_imag
_atom_type_scat_source
C C 0.0181 0.0091 'International Tables Vol C Tables 4.2.6.8 and 6.1.1.4'
H H 0.0000 0.0000 'International Tables Vol C Tables 4.2.6.8 and 6.1.1.4'
Cl Cl 0.3639 0.7018 'International Tables Vol C Tables 4.2.6.8 and 6.1.1.4'
N N 0.0311 0.0180 'International Tables Vol C Tables 4.2.6.8 and 6.1.1.4'
O O 0.0492 0.0322 'International Tables Vol C Tables 4.2.6.8 and 6.1.1.4'
Ta Ta -5.7959 5.2718 'International Tables Vol C Tables 4.2.6.8 and 6.1.1.4'

loop_
_exptl_crystal_face_index_h
_exptl_crystal_face_index_k
_exptl_crystal_face_index_l
_exptl_crystal_face_perp_dist
0 -8 -4 0.0306
0 2 -14 0.0180
0 6 10 0.0175
0 -3 14 0.0204
0 -8 1 0.0341
-9 0 -1 0.0739
0 8 -1 0.0189
9 0 1 0.0701

loop_
_geom_angle_atom_site_label_1
_geom_angle_atom_site_label_2
_geom_angle_atom_site_label_3
_geom_angle
_geom_angle_site_symmetry_1
_geom_angle_site_symmetry_3
_geom_angle_publ_flag
O1 Ta1 O2 156.45(8) . . ?
O1 Ta1 N1 74.74(8) . . ?
O4 Ta1 O1 96.15(8) . . ?
O4 Ta1 O3 90.91(8) . . ?
O4 Ta1 O2 107.30(8) . . ?
O4 Ta1 N1 169.31(8) . . ?
O3 Ta1 O1 93.93(8) . . ?
O3 Ta1 O2 83.77(8) . . ?
O3 Ta1 N1 84.26(8) . . ?
O2 Ta1 N1 81.71(7) . . ?
O5 Ta1 O1 94.72(8) . . ?
O5 Ta1 O4 96.11(8) . . ?
O5 Ta1 O3 168.22(8) . . ?
O5 Ta1 O2 85.10(8) . . ?
O5 Ta1 N1 90.30(8) . . ?
O7 Ta2 N2 81.53(8) . . ?
O6 Ta2 O7 156.31(8) . . ?
O6 Ta2 N2 74.79(8) . . ?
O8 Ta2 O7 85.94(8) . . ?
O8 Ta2 O6 93.48(8) . . ?
O8 Ta2 O10 169.15(8) . . ?
O8 Ta2 O9 96.24(9) . . ?
O8 Ta2 N2 88.91(8) . . ?
O10 Ta2 O7 84.30(8) . . ?
O10 Ta2 O6 93.54(8) . . ?
O10 Ta2 N2 84.96(8) . . ?
O9 Ta2 O7 106.91(8) . . ?
O9 Ta2 O6 96.71(8) . . ?
O9 Ta2 O10 91.14(9) . . ?
O9 Ta2 N2 170.36(9) . . ?
C1 O1 Ta1 120.87(16) . . ?
C26 O7 Ta2 132.26(17) . . ?
C18 O6 Ta2 121.28(16) . . ?
C14 O4 Ta1 134.83(17) . . ?
C12 O3 Ta1 138.05(19) . . ?
C9 O2 Ta1 132.83(17) . . ?
C29 O8 Ta2 156.37(18) . . ?
C33 O10 Ta2 139.93(19) . . ?
C16 O5 Ta1 156.47(18) . . ?
C31 O9 Ta2 133.97(19) . . ?
C6 N1 Ta1 110.25(17) . . ?
C7 N1 Ta1 125.39(17) . . ?
C7 N1 C6 123.9(2) . . ?
C23 N2 Ta2 110.32(17) . . ?
C24 N2 Ta2 125.37(18) . . ?
C24 N2 C23 123.5(2) . . ?
C1 C6 N1 112.8(2) . . ?
C5 C6 N1 128.7(2) . . ?
C5 C6 C1 118.4(3) . . ?
C9 C8 C7 127.8(3) . . ?
O4 C14 C15 110.1(2) . . ?
O6 C18 C23 117.6(2) . . ?
O6 C18 C19 121.7(3) . . ?
C19 C18 C23 120.7(3) . . ?
O2 C9 C8 123.4(2) . . ?
O2 C9 C11 114.6(2) . . ?
C8 C9 C11 122.0(3) . . ?
C26 C25 C24 127.8(3) . . ?
O1 C1 C6 117.8(2) . . ?
O1 C1 C2 121.1(2) . . ?
C2 C1 C6 121.2(3) . . ?
C18 C23 N2 113.1(2) . . ?
C22 C23 N2 128.3(2) . . ?
C22 C23 C18 118.5(3) . . ?
O7 C26 C25 123.6(2) . . ?
O7 C26 C28 114.9(2) . . ?
C25 C26 C28 121.5(3) . . ?
N1 C7 C8 122.1(3) . . ?
N1 C7 C10 123.6(2) . . ?
C8 C7 C10 114.3(2) . . ?
N2 C24 C25 121.7(2) . . ?
N2 C24 C27 123.7(2) . . ?
C25 C24 C27 114.5(2) . . ?
C5 C4 Cl1 118.2(2) . . ?
C5 C4 C3 122.2(3) . . ?
C3 C4 Cl1 119.6(2) . . ?
C4 C5 C6 119.5(3) . . ?
C21 C20 C19 118.1(3) . . ?
C18 C19 C20 120.4(3) . . ?
C20 C21 Cl2 119.9(2) . . ?
C20 C21 C22 122.4(3) . . ?
C22 C21 Cl2 117.7(2) . . ?
O8 C29 C30 110.9(2) . . ?
C1 C2 C3 120.0(3) . . ?
C21 C22 C23 119.4(3) . . ?
C4 C3 C2 118.5(3) . . ?
O3 C12 C13 109.8(3) . . ?
O10 C33 C34 110.9(2) . . ?
O9 C31 C32 110.7(3) . . ?
O5 C16 C17 111.4(3) . . ?

loop_
_geom_bond_atom_site_label_1
_geom_bond_atom_site_label_2
_geom_bond_distance
_geom_bond_site_symmetry_2
_geom_bond_publ_flag
Ta1 O1 1.9782(18) . ?
Ta1 O4 1.9035(19) . ?
Ta1 O3 1.919(2) . ?
Ta1 O2 2.0157(18) . ?
Ta1 O5 1.885(2) . ?
Ta1 N1 2.277(2) . ?
Ta2 O7 2.0097(18) . ?
Ta2 O6 1.9824(18) . ?
Ta2 O8 1.883(2) . ?
Ta2 O10 1.917(2) . ?
Ta2 O9 1.902(2) . ?
Ta2 N2 2.282(2) . ?
Cl2 C21 1.751(3) . ?
Cl1 C4 1.749(3) . ?
O1 C1 1.351(3) . ?
O7 C26 1.316(4) . ?
O6 C18 1.351(3) . ?
O4 C14 1.427(4) . ?
O3 C12 1.416(3) . ?
O2 C9 1.314(3) . ?
O8 C29 1.406(4) . ?
O10 C33 1.412(3) . ?
O5 C16 1.405(4) . ?
O9 C31 1.431(4) . ?
N1 C6 1.424(3) . ?
N1 C7 1.322(4) . ?
N2 C23 1.422(3) . ?
N2 C24 1.323(4) . ?
C6 C1 1.410(4) . ?
C6 C5 1.390(4) . ?
C8 C9 1.362(4) . ?
C8 C7 1.429(4) . ?
C14 C15 1.506(4) . ?
C18 C23 1.414(4) . ?
C18 C19 1.384(4) . ?
C9 C11 1.497(4) . ?
C25 C26 1.360(4) . ?
C25 C24 1.430(4) . ?
C1 C2 1.382(4) . ?
C23 C22 1.392(4) . ?
C26 C28 1.498(4) . ?
C7 C10 1.510(4) . ?
C24 C27 1.511(4) . ?
C4 C5 1.386(4) . ?
C4 C3 1.386(4) . ?
C20 C19 1.397(4) . ?
C20 C21 1.386(4) . ?
C21 C22 1.389(4) . ?
C29 C30 1.510(4) . ?
C2 C3 1.393(4) . ?
C12 C13 1.510(5) . ?
C33 C34 1.502(5) . ?
C31 C32 1.488(5) . ?
C16 C17 1.507(5) . ?

loop_
_exptl_oxdiff_crystal_face_indexfrac_h
_exptl_oxdiff_crystal_face_indexfrac_k
_exptl_oxdiff_crystal_face_indexfrac_l
_exptl_oxdiff_crystal_face_x
_exptl_oxdiff_crystal_face_y
_exptl_oxdiff_crystal_face_z
0.1651 -8.0857 -4.3709 0.0067 0.3798 0.9250
0.0955 2.0964 -13.9306 0.0245 0.9454 -0.3249
-0.1861 5.9726 10.2191 -0.0171 -0.7650 -0.6438
-0.0860 -2.5757 13.6976 -0.0242 -0.9247 0.3799
0.0162 -8.4618 1.1109 0.0090 0.0039 1.0000
-8.6945 -0.1007 -0.7200 0.9968 0.0797 -0.0093
-0.0162 8.4618 -1.1109 -0.0090 -0.0039 -1.0000
8.6918 -0.1279 0.7497 -0.9962 -0.0796 0.0363
